data_9009969
loop_
_publ_author_name
'Nguyen, N.'
'Choisnet, J.'
'Raveau, B.'

_publ_section_title
;
 Silicates synthetiques a structure milarite
;
_journal_name_full 'Journal of Solid State Chemistry'
_journal_page_first 1
_journal_page_last 9
_journal_paper_doi 10.1016/0022-4596(80)90395-3
_journal_volume 34
_journal_year 1980
_chemical_compound_source Synthetic
_chemical_formula_structural Na2Mg3Cu2Si12O30
_chemical_formula_sum 'Cu2 Mg3 Na2 O30 Si12'
_space_group_IT_number 192
_symmetry_space_group_name_Hall '-P 6 2c'
_symmetry_space_group_name_H-M 'P 6/m c c'
_cell_angle_alpha 90
_cell_angle_beta 90
_cell_angle_gamma 120
_cell_length_a 10.096
_cell_length_b 10.096
_cell_length_c 14.25
_cell_formula_units_Z 2
_cell_volume 1257.894
_database_code_amcsd 0013391
_exptl_crystal_density_diffrn 2.807
_cod_original_formula_sum 'Na2 (Mg3 Cu2) Si12 O30'
_cod_database_code 9009969
_amcsd_formula_title Na2Mg3Cu2Si12O30

loop_
_space_group_symop_operation_xyz
x,y,z
-x,-x+y,1/2+z
x,x-y,1/2-z
-x+y,-x,-z
x-y,x,z
-y,-x,1/2+z
y,x,1/2-z
y,-x+y,-z
-y,x-y,z
x-y,-y,1/2+z
-x+y,y,1/2-z
x,y,-z
-x,-y,z
x,x-y,1/2+z
-x,-x+y,1/2-z
x-y,x,-z
-x+y,-x,z
y,x,1/2+z
-y,-x,1/2-z
-y,x-y,-z
y,-x+y,z
-x+y,y,1/2+z
x-y,-y,1/2-z
-x,-y,-z

loop_
_atom_site_label
_atom_site_fract_x
_atom_site_fract_y
_atom_site_fract_z
_atom_site_occupancy
_atom_site_U_iso_or_equiv
NaA1 0.00000 0.00000 0.25000 0.40000 0.01267
NaA2 0.33333 0.66667 0.00000 0.80000 0.01520
MgM1 0.33333 0.66667 0.25000 0.92500 0.02406
CuM1 0.33333 0.66667 0.25000 0.07500 0.02406
MgM2 0.50000 0.00000 0.25000 0.38330 0.01267
CuM2 0.50000 0.00000 0.25000 0.61670 0.01267
Si 0.76300 0.10900 0.10800 1.00000 0.00507
O1 0.73800 0.13700 0.00000 1.00000 0.01140
O2 0.94200 0.21300 0.13800 1.00000 0.00760
O3 0.66500 0.15600 0.16400 1.00000 0.00507

loop_
_cod_related_entry_id
_cod_related_entry_database
_cod_related_entry_code
1 AMCSD 0013391
